data_7033673
loop_
_publ_author_name
'Vr\'ana, Jan'
'Jambor, Roman'
'R\%u\<zi\<cka, Ale\<s'
'Alonso, Mercedes'
'De Proft, Frank'
'Ly\<cka, Anton\'in'
'Dost\'al, Libor'

_publ_section_title
;
 Reactivity of bis(organoamino)phosphanes with magnesium(ii) compounds.
;
_journal_issue 10
_journal_name_full 'Dalton transactions (Cambridge, England : 2003)'
_journal_page_first 4533
_journal_page_last 4545
_journal_paper_doi 10.1039/c4dt03929g
_journal_volume 44
_journal_year 2015
_chemical_formula_moiety 'C26 H32 Br Mg N2 O2 P'
_chemical_formula_sum 'C26 H32 Br Mg N2 O2 P'
_chemical_formula_weight 539.73
_chemical_name_systematic
; 
 ? 
;
_space_group_IT_number 14
_symmetry_cell_setting monoclinic
_symmetry_space_group_name_Hall '-P 2ybc'
_symmetry_space_group_name_H-M 'P 1 21/c 1'
_atom_sites_solution_hydrogens geom
_atom_sites_solution_primary direct
_atom_sites_solution_secondary difmap
_audit_creation_method SHELXL-97
_audit_update_record
;
2014-12-17 deposited with the CCDC.
2015-01-16 downloaded from the CCDC.
;
_cell_angle_alpha 90
_cell_angle_beta 119.760(5)
_cell_angle_gamma 90
_cell_formula_units_Z 4
_cell_length_a 11.0410(7)
_cell_length_b 23.3141(16)
_cell_length_c 11.5729(14)
_cell_measurement_reflns_used 17025
_cell_measurement_temperature 150(1)
_cell_measurement_theta_max 27
_cell_measurement_theta_min 1
_cell_volume 2586.1(4)
_computing_cell_refinement 'COLLECT and DENZO'
_computing_data_collection 'COLLECT (Hooft, 1998) and DENZO (Otwinowski & Minor, 1997)'
_computing_data_reduction 'COLLECT and DENZO'
_computing_molecular_graphics 'PLATON (Spek, 2003)'
_computing_publication_material 'SHELXL-97 (Sheldrick, 2008)'
_computing_structure_refinement 'SHELXL-97 (Sheldrick, 1997)'
_computing_structure_solution 'SIR92 (Altomare et al., 1994)'
_diffrn_ambient_temperature 150(1)
_diffrn_detector_area_resol_mean 9.091
_diffrn_measured_fraction_theta_full 0.982
_diffrn_measured_fraction_theta_max 0.982
_diffrn_measurement_device_type 'Bruker Nonius KappaCCD area detector'
_diffrn_measurement_method '\f and \w scans to fill the Ewald sphere'
_diffrn_radiation_monochromator graphite
_diffrn_radiation_source 'fine-focus sealed tube'
_diffrn_radiation_type MoK\a
_diffrn_radiation_wavelength 0.71073
_diffrn_reflns_av_R_equivalents 0.0596
_diffrn_reflns_av_sigmaI/netI 0.0401
_diffrn_reflns_limit_h_max 12
_diffrn_reflns_limit_h_min -14
_diffrn_reflns_limit_k_max 30
_diffrn_reflns_limit_k_min -29
_diffrn_reflns_limit_l_max 15
_diffrn_reflns_limit_l_min -13
_diffrn_reflns_number 16999
_diffrn_reflns_theta_full 26.60
_diffrn_reflns_theta_max 26.60
_diffrn_reflns_theta_min 2.30
_diffrn_standards_number 0
_exptl_absorpt_coefficient_mu 1.701
_exptl_absorpt_correction_T_max 0.615
_exptl_absorpt_correction_T_min 0.526
_exptl_absorpt_correction_type integration
_exptl_absorpt_process_details
;
Gaussian integration (Coppens, 1970)
;
_exptl_crystal_colour colourless
_exptl_crystal_density_diffrn 1.386
_exptl_crystal_density_method 'not measured'
_exptl_crystal_description block
_exptl_crystal_F_000 1120
_exptl_crystal_size_max 0.58
_exptl_crystal_size_mid 0.54
_exptl_crystal_size_min 0.40
_refine_diff_density_max 0.414
_refine_diff_density_min -0.550
_refine_diff_density_rms 0.087
_refine_ls_extinction_method none
_refine_ls_goodness_of_fit_ref 1.177
_refine_ls_hydrogen_treatment mixed
_refine_ls_matrix_type full
_refine_ls_number_parameters 298
_refine_ls_number_reflns 5332
_refine_ls_number_restraints 0
_refine_ls_restrained_S_all 1.177
_refine_ls_R_factor_all 0.0518
_refine_ls_R_factor_gt 0.0391
_refine_ls_shift/su_max 0.001
_refine_ls_shift/su_mean 0.000
_refine_ls_structure_factor_coef Fsqd
_refine_ls_weighting_details 'calc w=1/[\s^2^(Fo^2^)+(0.0302P)^2^+3.4231P] where P=(Fo^2^+2Fc^2^)/3'
_refine_ls_weighting_scheme calc
_refine_ls_wR_factor_gt 0.0938
_refine_ls_wR_factor_ref 0.1040
_reflns_number_gt 4543
_reflns_number_total 5332
_reflns_threshold_expression >2sigma(I)
_cod_data_source_file c4dt03929g2.cif
_cod_data_source_block shelxl
_cod_depositor_comments 'Adding full bibliography for 7033670--7033677.cif.'
_cod_original_sg_symbol_H-M 'P 21/c'
_cod_database_code 7033673

loop_
_symmetry_equiv_pos_as_xyz
'x, y, z'
'-x, y+1/2, -z+1/2'
'-x, -y, -z'
'x, -y-1/2, z-1/2'

loop_
_atom_site_label
_atom_site_type_symbol
_atom_site_fract_x
_atom_site_fract_y
_atom_site_fract_z
_atom_site_U_iso_or_equiv
_atom_site_adp_type
_atom_site_occupancy
_atom_site_symmetry_multiplicity
_atom_site_calc_flag
_atom_site_refinement_flags
Br1 Br 0.22560(3) 0.158137(12) 0.71699(3) 0.02672(10) Uani 1 1 d .
P1 P 0.59098(7) 0.06580(3) 0.71528(7) 0.01899(15) Uani 1 1 d .
H1 H 0.6689 0.0447 0.6594 0.023 Uiso 1 1 d R
Mg1 Mg 0.38100(9) 0.14774(4) 0.61926(9) 0.01969(19) Uani 1 1 d .
O2 O 0.4140(2) 0.23661(8) 0.61027(19) 0.0239(4) Uani 1 1 d .
O1 O 0.2522(2) 0.15223(8) 0.41595(19) 0.0258(4) Uani 1 1 d .
C13 C 0.7170(3) 0.16497(11) 0.8119(3) 0.0212(5) Uani 1 1 d .
C7 C 0.3556(3) 0.00528(11) 0.5906(2) 0.0189(5) Uani 1 1 d .
N1 N 0.4251(2) 0.05758(9) 0.6261(2) 0.0214(5) Uani 1 1 d .
C12 C 0.2091(3) 0.00576(12) 0.5286(3) 0.0254(6) Uani 1 1 d .
H12 H 0.1625 0.0405 0.5151 0.030 Uiso 1 1 d R
N2 N 0.5962(2) 0.13438(10) 0.7250(2) 0.0235(5) Uani 1 1 d .
C1 C 0.6729(3) 0.03178(11) 0.8757(3) 0.0247(6) Uani 1 1 d .
C15 C 0.8246(3) 0.23883(13) 0.9790(3) 0.0311(7) Uani 1 1 d .
H15 H 0.8167 0.2668 1.0323 0.037 Uiso 1 1 d R
C10 C 0.1984(3) -0.09715(13) 0.5078(3) 0.0316(7) Uani 1 1 d .
H10 H 0.1467 -0.1309 0.4806 0.038 Uiso 1 1 d R
C9 C 0.3428(3) -0.09852(12) 0.5692(3) 0.0297(6) Uani 1 1 d .
H9 H 0.3883 -0.1335 0.5832 0.036 Uiso 1 1 d R
C26 C 0.4964(3) 0.25581(12) 0.5512(3) 0.0288(6) Uani 1 1 d .
H26A H 0.4422 0.2544 0.4548 0.035 Uiso 1 1 d R
H26B H 0.5786 0.2320 0.5809 0.035 Uiso 1 1 d R
C18 C 0.8465(3) 0.15565(13) 0.8199(3) 0.0285(6) Uani 1 1 d .
H18 H 0.8548 0.1280 0.7664 0.034 Uiso 1 1 d R
C14 C 0.7086(3) 0.20739(12) 0.8919(3) 0.0258(6) Uani 1 1 d .
H14 H 0.6233 0.2148 0.8868 0.031 Uiso 1 1 d R
C23 C 0.3729(3) 0.28584(12) 0.6590(3) 0.0273(6) Uani 1 1 d .
H23A H 0.4228 0.2864 0.7556 0.033 Uiso 1 1 d R
H23B H 0.2735 0.2849 0.6276 0.033 Uiso 1 1 d R
C8 C 0.4200(3) -0.04839(12) 0.6104(3) 0.0250(6) Uani 1 1 d .
H8 H 0.5168 -0.0505 0.6520 0.030 Uiso 1 1 d R
C19 C 0.2171(3) 0.10865(12) 0.3155(3) 0.0267(6) Uani 1 1 d .
H19A H 0.2573 0.0721 0.3566 0.032 Uiso 1 1 d R
H19B H 0.2526 0.1190 0.2566 0.032 Uiso 1 1 d R
C22 C 0.1358(3) 0.19199(14) 0.3614(3) 0.0335(7) Uani 1 1 d .
H22A H 0.1397 0.2176 0.2972 0.040 Uiso 1 1 d R
H22B H 0.1348 0.2146 0.4312 0.040 Uiso 1 1 d R
C25 C 0.5370(4) 0.31677(14) 0.5989(4) 0.0402(8) Uani 1 1 d .
H25A H 0.5525 0.3391 0.5366 0.048 Uiso 1 1 d R
H25B H 0.6202 0.3181 0.6859 0.048 Uiso 1 1 d R
C11 C 0.1335(3) -0.04455(13) 0.4879(3) 0.0312(7) Uani 1 1 d .
H11 H 0.0367 -0.0430 0.4457 0.037 Uiso 1 1 d R
C2 C 0.7867(4) -0.00400(13) 0.9140(3) 0.0402(8) Uani 1 1 d .
H2 H 0.8218 -0.0106 0.8569 0.048 Uiso 1 1 d R
C17 C 0.9617(3) 0.18746(15) 0.9069(3) 0.0355(7) Uani 1 1 d .
H17 H 1.0472 0.1808 0.9119 0.043 Uiso 1 1 d R
C20 C 0.0583(3) 0.10510(15) 0.2380(3) 0.0401(8) Uani 1 1 d .
H20A H 0.0268 0.0682 0.2517 0.048 Uiso 1 1 d R
H20B H 0.0229 0.1106 0.1435 0.048 Uiso 1 1 d R
C3 C 0.8478(5) -0.03007(16) 1.0391(4) 0.0685(16) Uani 1 1 d .
H3 H 0.9229 -0.0548 1.0648 0.082 Uiso 1 1 d R
C24 C 0.4093(4) 0.33775(12) 0.6041(3) 0.0323(7) Uani 1 1 d .
H24A H 0.4318 0.3705 0.6630 0.039 Uiso 1 1 d R
H24B H 0.3341 0.3480 0.5163 0.039 Uiso 1 1 d R
C6 C 0.6240(4) 0.04287(18) 0.9630(3) 0.0443(9) Uani 1 1 d .
H6 H 0.5482 0.0673 0.9376 0.053 Uiso 1 1 d R
C16 C 0.9517(3) 0.22905(14) 0.9869(3) 0.0332(7) Uani 1 1 d .
H16 H 1.0296 0.2503 1.0455 0.040 Uiso 1 1 d R
C21 C 0.0108(4) 0.15360(16) 0.2956(3) 0.0407(8) Uani 1 1 d .
H21A H -0.0688 0.1737 0.2256 0.049 Uiso 1 1 d R
H21B H -0.0138 0.1390 0.3597 0.049 Uiso 1 1 d R
C5 C 0.6872(5) 0.0176(2) 1.0868(4) 0.0698(16) Uani 1 1 d .
H5 H 0.6550 0.0257 1.1456 0.084 Uiso 1 1 d R
C4 C 0.7971(6) -0.0192(2) 1.1244(4) 0.0781(19) Uani 1 1 d .
H4 H 0.8376 -0.0369 1.2073 0.094 Uiso 1 1 d R

loop_
_atom_site_aniso_label
_atom_site_aniso_U_11
_atom_site_aniso_U_22
_atom_site_aniso_U_33
_atom_site_aniso_U_23
_atom_site_aniso_U_13
_atom_site_aniso_U_12
Br1 0.03161(17) 0.02525(14) 0.02758(15) 0.00294(11) 0.01793(13) 0.00272(11)
P1 0.0192(3) 0.0157(3) 0.0208(3) 0.0000(2) 0.0089(3) 0.0014(2)
Mg1 0.0190(4) 0.0154(4) 0.0221(4) 0.0001(3) 0.0083(4) 0.0014(3)
O2 0.0312(11) 0.0154(8) 0.0310(10) 0.0003(8) 0.0200(9) -0.0006(8)
O1 0.0288(11) 0.0215(9) 0.0214(9) -0.0024(8) 0.0081(8) 0.0057(8)
C13 0.0212(14) 0.0159(11) 0.0249(13) 0.0042(10) 0.0103(11) -0.0012(10)
C7 0.0230(14) 0.0148(11) 0.0173(11) -0.0004(9) 0.0087(10) -0.0007(10)
N1 0.0197(11) 0.0146(10) 0.0252(11) -0.0006(9) 0.0075(9) 0.0019(8)
C12 0.0245(14) 0.0194(12) 0.0317(14) 0.0002(11) 0.0135(12) 0.0004(11)
N2 0.0181(12) 0.0177(10) 0.0303(12) -0.0006(9) 0.0086(10) -0.0016(9)
C1 0.0278(15) 0.0180(12) 0.0195(12) -0.0009(10) 0.0050(11) -0.0063(11)
C15 0.0421(18) 0.0230(14) 0.0283(14) -0.0038(12) 0.0175(14) -0.0047(13)
C10 0.0419(18) 0.0202(13) 0.0347(15) -0.0042(12) 0.0206(14) -0.0110(12)
C9 0.0419(18) 0.0166(12) 0.0292(14) -0.0001(11) 0.0166(13) 0.0020(12)
C26 0.0419(17) 0.0222(13) 0.0330(15) 0.0004(12) 0.0265(14) -0.0003(12)
C18 0.0265(15) 0.0273(14) 0.0324(15) -0.0031(12) 0.0150(13) -0.0015(12)
C14 0.0266(15) 0.0232(13) 0.0281(13) 0.0004(11) 0.0140(12) -0.0005(11)
C23 0.0353(16) 0.0199(12) 0.0288(14) -0.0015(11) 0.0174(13) 0.0022(12)
C8 0.0254(15) 0.0210(13) 0.0241(13) 0.0011(11) 0.0090(12) 0.0037(11)
C19 0.0358(16) 0.0215(13) 0.0240(13) -0.0037(11) 0.0157(12) -0.0017(11)
C22 0.0379(18) 0.0298(15) 0.0267(14) 0.0039(12) 0.0114(13) 0.0148(13)
C25 0.063(2) 0.0281(16) 0.0470(19) -0.0045(15) 0.0403(19) -0.0137(16)
C11 0.0261(15) 0.0284(15) 0.0371(16) -0.0017(13) 0.0141(13) -0.0052(12)
C2 0.0382(19) 0.0219(14) 0.0368(17) -0.0017(13) 0.0006(15) 0.0042(13)
C17 0.0229(16) 0.0397(18) 0.0425(18) -0.0003(15) 0.0153(14) -0.0057(13)
C20 0.0367(18) 0.0374(17) 0.0326(16) -0.0013(14) 0.0069(14) -0.0043(14)
C3 0.062(3) 0.0262(17) 0.051(2) 0.0112(17) -0.023(2) -0.0058(17)
C24 0.052(2) 0.0166(12) 0.0274(14) -0.0005(11) 0.0194(14) 0.0010(13)
C6 0.043(2) 0.060(2) 0.0298(16) -0.0020(16) 0.0182(15) -0.0158(18)
C16 0.0305(17) 0.0301(15) 0.0314(15) -0.0018(13) 0.0095(13) -0.0127(13)
C21 0.0286(17) 0.054(2) 0.0366(17) 0.0098(16) 0.0138(15) 0.0088(15)
C5 0.076(3) 0.095(4) 0.0287(18) 0.004(2) 0.019(2) -0.044(3)
C4 0.089(4) 0.070(3) 0.0276(19) 0.023(2) -0.007(2) -0.046(3)

loop_
_atom_type_symbol
_atom_type_description
_atom_type_scat_dispersion_real
_atom_type_scat_dispersion_imag
_atom_type_scat_source
C C 0.0033 0.0016 'International Tables Vol C Tables 4.2.6.8 and 6.1.1.4'
H H 0.0000 0.0000 'International Tables Vol C Tables 4.2.6.8 and 6.1.1.4'
O O 0.0106 0.0060 'International Tables Vol C Tables 4.2.6.8 and 6.1.1.4'
N N 0.0061 0.0033 'International Tables Vol C Tables 4.2.6.8 and 6.1.1.4'
P P 0.1023 0.0942 'International Tables Vol C Tables 4.2.6.8 and 6.1.1.4'
Br Br -0.2901 2.4595 'International Tables Vol C Tables 4.2.6.8 and 6.1.1.4'
Mg Mg 0.0486 0.0363 'International Tables Vol C Tables 4.2.6.8 and 6.1.1.4'

loop_
_exptl_crystal_face_index_h
_exptl_crystal_face_index_k
_exptl_crystal_face_index_l
_exptl_crystal_face_perp_dist
1 -1 0 0.213
-1 1 1 0.195
0 -1 0 0.186
0 1 0 0.223
1 0 1 0.285
0 0 -1 0.129
-1 0 1 0.246
1 0 -1 0.175
0 -1 1 0.291
0 1 -1 0.145
1 1 -1 0.238
1 -1 -1 0.183
1 1 0 0.302
-1 0 0 0.187

loop_
_geom_angle_atom_site_label_1
_geom_angle_atom_site_label_2
_geom_angle_atom_site_label_3
_geom_angle
N2 P1 N1 98.86(12)
N2 P1 C1 112.72(13)
N1 P1 C1 116.11(13)
N2 P1 Mg1 48.31(8)
N1 P1 Mg1 50.61(8)
C1 P1 Mg1 127.57(10)
N2 P1 H1 112.0
N1 P1 H1 115.4
C1 P1 H1 102.3
Mg1 P1 H1 129.9
O1 Mg1 N2 128.07(10)
O1 Mg1 O2 86.11(8)
N2 Mg1 O2 90.08(9)
O1 Mg1 N1 96.14(9)
N2 Mg1 N1 70.20(9)
O2 Mg1 N1 156.64(10)
O1 Mg1 Br1 105.84(7)
N2 Mg1 Br1 126.06(8)
O2 Mg1 Br1 95.80(6)
N1 Mg1 Br1 105.84(7)
O1 Mg1 P1 117.26(7)
N2 Mg1 P1 34.97(7)
O2 Mg1 P1 124.33(7)
N1 Mg1 P1 35.25(6)
Br1 Mg1 P1 120.79(4)
C23 O2 C26 109.2(2)
C23 O2 Mg1 131.51(17)
C26 O2 Mg1 119.21(16)
C19 O1 C22 105.9(2)
C19 O1 Mg1 129.82(17)
C22 O1 Mg1 119.31(17)
C14 C13 C18 118.0(3)
C14 C13 N2 119.0(3)
C18 C13 N2 123.0(3)
N1 C7 C8 125.0(2)
N1 C7 C12 118.1(2)
C8 C7 C12 116.9(2)
C7 N1 P1 125.52(19)
C7 N1 Mg1 139.90(18)
P1 N1 Mg1 94.14(11)
C11 C12 C7 121.0(3)
C11 C12 H12 119.5
C7 C12 H12 119.5
C13 N2 P1 123.09(19)
C13 N2 Mg1 138.20(19)
P1 N2 Mg1 96.72(11)
C2 C1 C6 119.9(3)
C2 C1 P1 120.5(3)
C6 C1 P1 119.5(3)
C16 C15 C14 120.3(3)
C16 C15 H15 119.9
C14 C15 H15 119.8
C11 C10 C9 118.4(3)
C11 C10 H10 121.0
C9 C10 H10 120.6
C8 C9 C10 120.8(3)
C8 C9 H9 119.6
C10 C9 H9 119.6
O2 C26 C25 105.1(2)
O2 C26 H26A 111.0
C25 C26 H26A 110.8
O2 C26 H26B 110.6
C25 C26 H26B 110.6
H26A C26 H26B 108.8
C17 C18 C13 120.3(3)
C17 C18 H18 119.9
C13 C18 H18 119.8
C15 C14 C13 121.3(3)
C15 C14 H14 119.3
C13 C14 H14 119.4
O2 C23 C24 105.7(2)
O2 C23 H23A 110.6
C24 C23 H23A 110.9
O2 C23 H23B 110.5
C24 C23 H23B 110.4
H23A C23 H23B 108.8
C9 C8 C7 121.5(3)
C9 C8 H8 119.2
C7 C8 H8 119.4
O1 C19 C20 106.4(2)
O1 C19 H19A 110.4
C20 C19 H19A 110.7
O1 C19 H19B 110.4
C20 C19 H19B 110.3
H19A C19 H19B 108.6
O1 C22 C21 103.5(3)
O1 C22 H22A 111.1
C21 C22 H22A 111.0
O1 C22 H22B 111.0
C21 C22 H22B 111.1
H22A C22 H22B 109.0
C26 C25 C24 101.8(3)
C26 C25 H25A 111.3
C24 C25 H25A 111.4
C26 C25 H25B 111.5
C24 C25 H25B 111.5
H25A C25 H25B 109.2
C12 C11 C10 121.5(3)
C12 C11 H11 119.3
C10 C11 H11 119.2
C1 C2 C3 119.3(4)
C1 C2 H2 120.3
C3 C2 H2 120.5
C18 C17 C16 120.9(3)
C18 C17 H17 119.7
C16 C17 H17 119.4
C19 C20 C21 104.3(3)
C19 C20 H20A 110.7
C21 C20 H20A 110.8
C19 C20 H20B 111.0
C21 C20 H20B 111.1
H20A C20 H20B 109.0
C4 C3 C2 120.2(4)
C4 C3 H3 119.9
C2 C3 H3 119.9
C23 C24 C25 101.8(2)
C23 C24 H24A 111.3
C25 C24 H24A 111.2
C23 C24 H24B 111.7
C25 C24 H24B 111.5
H24A C24 H24B 109.3
C5 C6 C1 120.0(4)
C5 C6 H6 120.2
C1 C6 H6 119.9
C15 C16 C17 119.2(3)
C15 C16 H16 120.2
C17 C16 H16 120.6
C22 C21 C20 103.6(3)
C22 C21 H21A 111.1
C20 C21 H21A 111.0
C22 C21 H21B 110.9
C20 C21 H21B 111.2
H21A C21 H21B 109.0
C4 C5 C6 120.7(5)
C4 C5 H5 119.7
C6 C5 H5 119.6
C5 C4 C3 119.9(4)
C5 C4 H4 120.2
C3 C4 H4 119.9

loop_
_geom_bond_atom_site_label_1
_geom_bond_atom_site_label_2
_geom_bond_distance
Br1 Mg1 2.4917(10)
P1 N2 1.602(2)
P1 N1 1.606(2)
P1 C1 1.796(3)
P1 Mg1 2.7751(11)
P1 H1 1.3970
Mg1 O1 2.061(2)
Mg1 N2 2.087(2)
Mg1 O2 2.115(2)
Mg1 N1 2.150(2)
O2 C23 1.447(3)
O2 C26 1.454(3)
O1 C19 1.444(3)
O1 C22 1.451(3)
C13 C14 1.389(4)
C13 C18 1.402(4)
C13 N2 1.403(3)
C7 N1 1.390(3)
C7 C8 1.401(4)
C7 C12 1.407(4)
C12 C11 1.380(4)
C12 H12 0.9299
C1 C2 1.385(4)
C1 C6 1.386(5)
C15 C16 1.379(5)
C15 C14 1.383(4)
C15 H15 0.9299
C10 C11 1.381(4)
C10 C9 1.387(4)
C10 H10 0.9300
C9 C8 1.384(4)
C9 H9 0.9298
C26 C25 1.510(4)
C26 H26A 0.9700
C26 H26B 0.9700
C18 C17 1.382(4)
C18 H18 0.9300
C14 H14 0.9300
C23 C24 1.512(4)
C23 H23A 0.9700
C23 H23B 0.9700
C8 H8 0.9300
C19 C20 1.525(4)
C19 H19A 0.9699
C19 H19B 0.9701
C22 C21 1.497(5)
C22 H22A 0.9700
C22 H22B 0.9700
C25 C24 1.521(5)
C25 H25A 0.9701
C25 H25B 0.9700
C11 H11 0.9300
C2 C3 1.397(5)
C2 H2 0.9301
C17 C16 1.383(5)
C17 H17 0.9299
C20 C21 1.531(5)
C20 H20A 0.9701
C20 H20B 0.9700
C3 C4 1.380(8)
C3 H3 0.9301
C24 H24A 0.9699
C24 H24B 0.9700
C6 C5 1.377(5)
C6 H6 0.9299
C16 H16 0.9300
C21 H21A 0.9699
C21 H21B 0.9700
C5 C4 1.368(8)
C5 H5 0.9300
C4 H4 0.9300
